data_2239341
loop_
_publ_author_name
'Ishii, Tomohiko'
'Ohga, Shunsuke'
'Fukada, Kazuhiro'
'Morimoto, Kenji'
'Sakane, Genta'

_publ_section_title
;
 \b-<small>D</small>-Gulose
;
_journal_issue 5
_journal_name_full 'Acta Crystallographica Section E'
_journal_page_first o569
_journal_paper_doi 10.1107/S1600536814008046
_journal_volume 70
_journal_year 2014
_chemical_formula_iupac 'C6 H12 O6'
_chemical_formula_moiety 'C6 H12 O6'
_chemical_formula_sum 'C6 H12 O6'
_chemical_formula_weight 180.16
_chemical_name_systematic
;
\b-<i>D</i>-Gulose
;
_space_group_IT_number 19
_symmetry_cell_setting orthorhombic
_symmetry_space_group_name_Hall 'P 2ac 2ab'
_symmetry_space_group_name_H-M 'P 21 21 21'
_atom_sites_solution_hydrogens geom
_atom_sites_solution_primary direct
_atom_sites_solution_secondary difmap
_cell_angle_alpha 90.0000
_cell_angle_beta 90.0000
_cell_angle_gamma 90.0000
_cell_formula_units_Z 4
_cell_length_a 7.0800(3)
_cell_length_b 9.8644(3)
_cell_length_c 10.6156(4)
_cell_measurement_reflns_used 7124
_cell_measurement_temperature 294
_cell_measurement_theta_max 68.20
_cell_measurement_theta_min 4.17
_cell_volume 741.39(5)
_computing_cell_refinement 'RAPID-AUTO (Rigaku, 2009)'
_computing_data_collection 'RAPID-AUTO (Rigaku, 2009)'
_computing_data_reduction 'RAPID-AUTO (Rigaku, 2009)'
_computing_molecular_graphics 'CrystalStructure (Rigaku, 2010)'
_computing_publication_material 'CrystalStructure (Rigaku, 2010)'
_computing_structure_refinement 'SHELXL2013 (Sheldrick, 2008)'
_computing_structure_solution '<i>SIR2008</i> in <i>Il Milione</i> (Burla <i>et al.</i>, 2007)'
_diffrn_ambient_temperature 294
_diffrn_detector_area_resol_mean 10.000
_diffrn_measured_fraction_theta_full 0.999
_diffrn_measured_fraction_theta_max 0.999
_diffrn_measurement_device_type 'Rigaku R-AXIS RAPID II'
_diffrn_measurement_method \w
_diffrn_radiation_type 'Cu K\a'
_diffrn_radiation_wavelength 1.54187
_diffrn_reflns_av_R_equivalents 0.0695
_diffrn_reflns_limit_h_max 8
_diffrn_reflns_limit_h_min -8
_diffrn_reflns_limit_k_max 11
_diffrn_reflns_limit_k_min -11
_diffrn_reflns_limit_l_max 12
_diffrn_reflns_limit_l_min -12
_diffrn_reflns_number 7803
_diffrn_reflns_theta_full 68.20
_diffrn_reflns_theta_max 68.20
_diffrn_standards_number 0
_exptl_absorpt_coefficient_mu 1.284
_exptl_absorpt_correction_T_max 0.879
_exptl_absorpt_correction_T_min 0.645
_exptl_absorpt_correction_type multi-scan
_exptl_absorpt_process_details '(ABSCOR; Higashi, 1995)'
_exptl_crystal_colour colorless
_exptl_crystal_density_diffrn 1.614
_exptl_crystal_density_method 'not measured'
_exptl_crystal_description block
_exptl_crystal_F_000 384.00
_exptl_crystal_size_max 0.100
_exptl_crystal_size_mid 0.100
_exptl_crystal_size_min 0.100
_refine_diff_density_max 0.140
_refine_diff_density_min -0.140
_refine_ls_extinction_coef 0.0063(12)
_refine_ls_extinction_method 'SHELXL2013 (Sheldrick, 2008)'
_refine_ls_goodness_of_fit_ref 1.045
_refine_ls_hydrogen_treatment constr
_refine_ls_number_parameters 116
_refine_ls_number_reflns 1358
_refine_ls_number_restraints 0
_refine_ls_R_factor_gt 0.0354
_refine_ls_shift/su_max 0.000
_refine_ls_structure_factor_coef Fsqd
_refine_ls_weighting_details 'w = 1/[\s^2^(Fo^2^)+(0.0261P)^2^+0.0000P] where P=(Fo^2^+2Fc^2^)/3'
_refine_ls_weighting_scheme calc
_refine_ls_wR_factor_ref 0.0729
_reflns_number_gt 1199
_reflns_number_total 1358
_reflns_threshold_expression F^2^>2\s(F^2^)
_cod_data_source_file is5352sup1.cf
_cod_data_source_block I
_cod_original_cell_volume 741.39(4)
_cod_database_code 2239341
_cod_database_fobs_code 2239341

loop_
_symmetry_equiv_pos_site_id
_symmetry_equiv_pos_as_xyz
1 +X,+Y,+Z
2 1/2+X,1/2-Y,-Z
3 -X,1/2+Y,1/2-Z
4 1/2-X,-Y,1/2+Z

loop_
_atom_site_type_symbol
_atom_site_label
_atom_site_fract_x
_atom_site_fract_y
_atom_site_fract_z
_atom_site_U_iso_or_equiv
_atom_site_adp_type
_atom_site_calc_flag
_atom_site_refinement_flags
_atom_site_occupancy
_atom_site_symmetry_multiplicity
O O1 0.6475(3) 0.4070(3) 1.02633(16) 0.0367(6) Uani d . 1.0 4
O O2 0.7927(3) 0.6435(3) 0.89378(15) 0.0385(6) Uani d . 1.0 4
O O3 0.4219(3) 0.7683(2) 0.87238(18) 0.0369(6) Uani d . 1.0 4
O O4 0.3674(3) 0.49846(18) 0.64349(14) 0.0295(5) Uani d . 1.0 4
O O5 0.3828(2) 0.41908(19) 0.90855(15) 0.0259(5) Uani d . 1.0 4
O O6 -0.0053(3) 0.35032(19) 0.92624(16) 0.0304(5) Uani d . 1.0 4
C C1 0.5316(4) 0.4977(3) 0.9615(2) 0.0270(7) Uani d . 1.0 4
C C2 0.6282(4) 0.5724(3) 0.8553(2) 0.0257(6) Uani d . 1.0 4
C C3 0.4871(4) 0.6654(3) 0.7890(2) 0.0266(7) Uani d . 1.0 4
C C4 0.3165(4) 0.5860(3) 0.7452(2) 0.0255(7) Uani d . 1.0 4
C C5 0.2385(4) 0.5021(3) 0.8521(2) 0.0234(6) Uani d . 1.0 4
C C6 0.0815(4) 0.4071(3) 0.8155(3) 0.0277(7) Uani d . 1.0 4
H H1A 0.7468 0.3971 0.9876 0.0441 Uiso calc R 1.0 4
H H1B 0.4786 0.5635 1.0210 0.0324 Uiso calc R 1.0 4
H H2A 0.7726 0.6811 0.9614 0.0462 Uiso calc R 1.0 4
H H2B 0.6682 0.5042 0.7937 0.0308 Uiso calc R 1.0 4
H H3A 0.4827 0.8379 0.8608 0.0443 Uiso calc R 1.0 4
H H3B 0.5483 0.7077 0.7161 0.0319 Uiso calc R 1.0 4
H H4A 0.3971 0.5441 0.5821 0.0354 Uiso calc R 1.0 4
H H4B 0.2191 0.6495 0.7164 0.0306 Uiso calc R 1.0 4
H H5A 0.1902 0.5641 0.9167 0.0281 Uiso calc R 1.0 4
H H6A 0.0367 0.2740 0.9386 0.0364 Uiso calc R 1.0 4
H H6B -0.0125 0.4559 0.7669 0.0333 Uiso calc R 1.0 4
H H6C 0.1315 0.3348 0.7634 0.0333 Uiso calc R 1.0 4

loop_
_atom_site_aniso_label
_atom_site_aniso_U_11
_atom_site_aniso_U_22
_atom_site_aniso_U_33
_atom_site_aniso_U_12
_atom_site_aniso_U_13
_atom_site_aniso_U_23
O1 0.0251(10) 0.0477(13) 0.0374(11) 0.0010(11) 0.0001(9) 0.0157(11)
O2 0.0320(11) 0.0493(15) 0.0341(11) -0.0151(10) -0.0014(9) -0.0041(11)
O3 0.0461(13) 0.0227(12) 0.0420(11) -0.0050(10) 0.0113(10) -0.0076(10)
O4 0.0416(12) 0.0273(12) 0.0196(9) -0.0012(10) 0.0020(9) 0.0013(8)
O5 0.0241(9) 0.0231(10) 0.0305(10) -0.0011(9) -0.0031(8) 0.0033(9)
O6 0.0276(10) 0.0251(11) 0.0384(10) -0.0001(9) 0.0042(9) 0.0057(9)
C1 0.0263(14) 0.0289(17) 0.0258(13) 0.0003(13) -0.0030(13) 0.0012(12)
C2 0.0230(13) 0.0283(16) 0.0257(13) -0.0054(13) -0.0010(12) -0.0013(13)
C3 0.0302(15) 0.0242(17) 0.0253(13) -0.0006(13) 0.0060(13) -0.0002(12)
C4 0.0284(14) 0.0251(15) 0.0231(13) 0.0058(14) -0.0004(12) 0.0016(13)
C5 0.0225(13) 0.0247(15) 0.0231(12) 0.0041(11) 0.0019(12) 0.0011(12)
C6 0.0265(14) 0.0320(17) 0.0248(13) 0.0019(14) 0.0006(11) 0.0001(13)

loop_
_atom_type_symbol
_atom_type_description
_atom_type_scat_dispersion_real
_atom_type_scat_dispersion_imag
_atom_type_scat_source
C C 0.0181 0.0091
;
International Tables for Crystallography
(1992, Vol. C, Tables 4.2.6.8 and 6.1.1.4)
;
H H 0.0000 0.0000
;
International Tables for Crystallography
(1992, Vol. C, Table 6.1.1.4)
;
O O 0.0492 0.0322
;
International Tables for Crystallography
(1992, Vol. C, Tables 4.2.6.8 and 6.1.1.4)
;

loop_
_geom_angle_atom_site_label_1
_geom_angle_atom_site_label_2
_geom_angle_atom_site_label_3
_geom_angle
_geom_angle_publ_flag
C1 O5 C5 112.3(2) no
O1 C1 O5 106.3(2) no
O1 C1 C2 114.5(2) no
O5 C1 C2 107.82(18) no
O2 C2 C1 113.41(19) no
O2 C2 C3 111.9(3) no
C1 C2 C3 109.9(2) no
O3 C3 C2 110.75(19) no
O3 C3 C4 107.5(2) no
C2 C3 C4 110.7(3) no
O4 C4 C3 110.1(2) no
O4 C4 C5 109.2(3) no
C3 C4 C5 110.15(19) no
O5 C5 C4 111.4(2) no
O5 C5 C6 106.1(3) no
C4 C5 C6 114.7(2) no
O6 C6 C5 110.29(19) no
C1 O1 H1A 109.471 no
C2 O2 H2A 109.468 no
C3 O3 H3A 109.466 no
C4 O4 H4A 109.475 no
C6 O6 H6A 109.480 no
O1 C1 H1B 109.359 no
O5 C1 H1B 109.362 no
C2 C1 H1B 109.363 no
O2 C2 H2B 107.098 no
C1 C2 H2B 107.103 no
C3 C2 H2B 107.097 no
O3 C3 H3B 109.292 no
C2 C3 H3B 109.290 no
C4 C3 H3B 109.286 no
O4 C4 H4B 109.124 no
C3 C4 H4B 109.127 no
C5 C4 H4B 109.123 no
O5 C5 H5A 108.140 no
C4 C5 H5A 108.132 no
C6 C5 H5A 108.139 no
O6 C6 H6B 109.601 no
O6 C6 H6C 109.595 no
C5 C6 H6B 109.603 no
C5 C6 H6C 109.595 no
H6B C6 H6C 108.127 no

loop_
_geom_bond_atom_site_label_1
_geom_bond_atom_site_label_2
_geom_bond_distance
_geom_bond_publ_flag
O1 C1 1.396(4) no
O2 C2 1.420(3) no
O3 C3 1.424(4) no
O4 C4 1.429(3) no
O5 C1 1.424(3) no
O5 C5 1.440(3) no
O6 C6 1.439(3) no
C1 C2 1.510(4) no
C2 C3 1.527(4) no
C3 C4 1.513(4) no
C4 C5 1.510(4) no
C5 C6 1.505(4) no
O1 H1A 0.820 no
O2 H2A 0.820 no
O3 H3A 0.820 no
O4 H4A 0.820 no
O6 H6A 0.820 no
C1 H1B 0.980 no
C2 H2B 0.980 no
C3 H3B 0.980 no
C4 H4B 0.980 no
C5 H5A 0.980 no
C6 H6B 0.970 no
C6 H6C 0.970 no

loop_
_geom_contact_atom_site_label_1
_geom_contact_atom_site_label_2
_geom_contact_distance
_geom_contact_site_symmetry_2
_geom_contact_publ_flag
O3 H2A 2.7927 . no
O4 H5A 3.2256 . no
O1 H6A 1.9853 2_557 no
O2 H6B 2.6723 1_655 no
O2 H6C 2.5757 3_656 no
O3 H2A 2.1169 2_467 no
O4 H3A 1.9072 3_646 no
O4 H5A 2.5185 4_564 no
O5 H3B 2.5179 3_646 no
O6 H1A 1.9284 1_455 no
O6 H4A 2.0992 4_565 no
H1A O6 1.9284 1_655 no
H2A O3 2.1169 2_567 no
H3A O4 1.9072 3_656 no
H3B O5 2.5179 3_656 no
H4A O6 2.0992 4_564 no
H5A O4 2.5185 4_565 no
H6A O1 1.9853 2_457 no
H6B O2 2.6723 1_455 no
H6C O2 2.5757 3_646 no

loop_
_geom_hbond_atom_site_label_D
_geom_hbond_atom_site_label_H
_geom_hbond_atom_site_label_A
_geom_hbond_site_symmetry_A
_geom_hbond_distance_DH
_geom_hbond_distance_HA
_geom_hbond_distance_DA
_geom_hbond_angle_DHA
_geom_hbond_publ_flag
O1 H1A O6 1_655 0.82 1.93 2.736(3) 168 yes
O2 H2A O3 2_567 0.82 2.12 2.785(3) 139 yes
O3 H3A O4 3_656 0.82 1.91 2.722(3) 173 yes
O4 H4A O6 4_564 0.82 2.10 2.915(3) 173 yes
O6 H6A O1 2_457 0.82 1.99 2.805(3) 177 yes

loop_
_geom_torsion_atom_site_label_1
_geom_torsion_atom_site_label_2
_geom_torsion_atom_site_label_3
_geom_torsion_atom_site_label_4
_geom_torsion
_geom_torsion_publ_flag
C1 O5 C5 C4 61.5(3) no
C1 O5 C5 C6 -173.06(15) no
C5 O5 C1 O1 172.54(16) no
C5 O5 C1 C2 -64.2(3) no
O1 C1 C2 O2 -55.5(3) no
O1 C1 C2 C3 178.41(18) no
O5 C1 C2 O2 -173.59(19) no
O5 C1 C2 C3 60.4(3) no
O2 C2 C3 O3 -62.8(3) no
O2 C2 C3 C4 178.08(16) no
C1 C2 C3 O3 64.1(3) no
C1 C2 C3 C4 -55.0(3) no
O3 C3 C4 O4 168.99(18) no
O3 C3 C4 C5 -70.5(3) no
C2 C3 C4 O4 -69.9(3) no
C2 C3 C4 C5 50.5(3) no
O4 C4 C5 O5 68.1(3) no
O4 C4 C5 C6 -52.5(3) no
C3 C4 C5 O5 -53.0(3) no
C3 C4 C5 C6 -173.52(19) no
O5 C5 C6 O6 66.8(3) no
C4 C5 C6 O6 -169.7(2) no
